data_4350270
loop_
_publ_author_name
'Tesema, Yohannes T.'
'Pham, David M.'
'Franz, Katherine J.'

_publ_section_title
;
 Synthesis and characterization of copper(II) complexes of cysteinyldopa
 and benzothiazine model ligands related to pheomelanin.
;
_journal_issue 16
_journal_name_full 'Inorganic chemistry'
_journal_page_first 6102
_journal_page_last 6104
_journal_paper_doi 10.1021/ic060262n
_journal_volume 45
_journal_year 2006
_chemical_formula_moiety 'C32 H44 Cu N2 O2 S2'
_chemical_formula_sum 'C32 H44 Cu N2 O2 S2'
_chemical_formula_weight 616.35
_chemical_name_common '[Cu(zine)2]'
_space_group_IT_number 14
_space_group_name_Hall '-P 2ybc'
_space_group_name_H-M_alt 'P 1 21/c 1'
_symmetry_cell_setting monoclinic
_symmetry_space_group_name_Hall '-P 2ybc'
_symmetry_space_group_name_H-M 'P 1 21/c 1'
_atom_sites_solution_hydrogens geom
_atom_sites_solution_primary direct
_atom_sites_solution_secondary difmap
_audit_creation_method SHELXL-97
_cell_angle_alpha 90.00
_cell_angle_beta 109.399(4)
_cell_angle_gamma 90.00
_cell_formula_units_Z 2
_cell_length_a 12.6592(7)
_cell_length_b 8.9229(4)
_cell_length_c 14.7668(8)
_cell_measurement_reflns_used 5385
_cell_measurement_temperature 174(2)
_cell_measurement_theta_max 27.11
_cell_measurement_theta_min 2.85
_cell_volume 1573.31(15)
_computing_cell_refinement SAINT
_computing_data_collection 'Apex II 1.0 Rev.27 (Bruker, 2004)'
_computing_data_reduction 'SAINT 7.12A (Bruker, 2004)'
_computing_molecular_graphics 'SHELXTL 5.1, XP (Sheldrick, 1994)'
_computing_publication_material 'SHELXS-97 (Sheldrick, 1990)'
_computing_structure_refinement 'SHELXL-97 (Sheldrick, 1997)'
_computing_structure_solution 'SHELXS-97 (Sheldrick, 1990)'
_diffrn_ambient_temperature 174(2)
_diffrn_detector_area_resol_mean 0.75
_diffrn_measured_fraction_theta_full 0.998
_diffrn_measured_fraction_theta_max 0.998
_diffrn_measurement_device_type 'Bruker KAPPA APEX II CCD'
_diffrn_measurement_method 'Area Detector'
_diffrn_radiation_monochromator graphite
_diffrn_radiation_source 'fine-focus sealed tube'
_diffrn_radiation_type MoK\a
_diffrn_radiation_wavelength 0.71073
_diffrn_reflns_av_R_equivalents 0.0000
_diffrn_reflns_av_sigmaI/netI 0.0571
_diffrn_reflns_limit_h_max 15
_diffrn_reflns_limit_h_min -16
_diffrn_reflns_limit_k_max 11
_diffrn_reflns_limit_k_min 0
_diffrn_reflns_limit_l_max 19
_diffrn_reflns_limit_l_min 0
_diffrn_reflns_number 4096
_diffrn_reflns_theta_full 28.27
_diffrn_reflns_theta_max 28.27
_diffrn_reflns_theta_min 2.71
_diffrn_standards_number 0
_exptl_absorpt_coefficient_mu 0.857
_exptl_absorpt_correction_T_max 0.9747
_exptl_absorpt_correction_T_min 0.8680
_exptl_absorpt_correction_type multi-scan
_exptl_absorpt_process_details 'TWINABS (Sheldrick, 2003)'
_exptl_crystal_colour 'Dark Brown '
_exptl_crystal_density_diffrn 1.301
_exptl_crystal_density_method 'not measured'
_exptl_crystal_description 'Football-shaped Plates'
_exptl_crystal_F_000 654
_exptl_crystal_size_max 0.17
_exptl_crystal_size_mid 0.12
_exptl_crystal_size_min 0.03
_refine_diff_density_max 0.381
_refine_diff_density_min -0.391
_refine_diff_density_rms 0.069
_refine_ls_extinction_method none
_refine_ls_goodness_of_fit_ref 1.004
_refine_ls_hydrogen_treatment constr
_refine_ls_matrix_type full
_refine_ls_number_parameters 185
_refine_ls_number_reflns 4096
_refine_ls_number_restraints 0
_refine_ls_restrained_S_all 1.004
_refine_ls_R_factor_all 0.0552
_refine_ls_R_factor_gt 0.0359
_refine_ls_shift/su_max 0.000
_refine_ls_shift/su_mean 0.000
_refine_ls_structure_factor_coef Fsqd
_refine_ls_weighting_details 'calc w=1/[\s^2^(Fo^2^)+(0.0442P)^2^+0.0000P] where P=(Fo^2^+2Fc^2^)/3'
_refine_ls_weighting_scheme calc
_refine_ls_wR_factor_gt 0.0862
_refine_ls_wR_factor_ref 0.0912
_reflns_number_gt 3086
_reflns_number_total 4096
_reflns_threshold_expression I>2\s(I)
_cod_data_source_file ic060262nsi20060519_121754.cif
_cod_data_source_block yt002
_cod_depositor_comments
;
The following automatic conversions were performed:

data item '_exptl_absorpt_correction_type' value 'Multi-scan' was
changed to 'multi-scan' in accordance with the
/home/saulius/struct/COD-crude-data/automatic-downloads/DataCite-retrospective/ACS/depositions/lib/dictionaries/cif_core.dic
dictionary named 'cif_core.dic' version 2.4.2 last updated on
2011-04-26.

data item '_symmetry_cell_setting' value 'Monoclinic' was changed to
'monoclinic' in accordance with the
/home/saulius/struct/COD-crude-data/automatic-downloads/DataCite-retrospective/ACS/depositions/lib/dictionaries/cif_core.dic
dictionary named 'cif_core.dic' version 2.4.2 last updated on
2011-04-26.

Automatic conversion script
Id: cif_fix_values 6909 2019-04-08 15:41:33Z antanas 
;
_cod_original_cell_volume 1573.31(14)
_cod_original_sg_symbol_H-M 'P 21/c'
_cod_database_code 4350270

loop_
_symmetry_equiv_pos_as_xyz
'x, y, z'
'-x, y+1/2, -z+1/2'
'-x, -y, -z'
'x, -y-1/2, z-1/2'

loop_
_atom_site_label
_atom_site_type_symbol
_atom_site_fract_x
_atom_site_fract_y
_atom_site_fract_z
_atom_site_U_iso_or_equiv
_atom_site_adp_type
_atom_site_occupancy
_atom_site_symmetry_multiplicity
_atom_site_calc_flag
_atom_site_refinement_flags
Cu1 Cu 0.0000 0.0000 0.0000 0.01887(11) Uani 1 2 d S
S1 S 0.05534(5) 0.32077(7) -0.25769(5) 0.02850(16) Uani 1 1 d .
O1 O 0.13577(13) -0.08371(16) -0.00417(11) 0.0214(4) Uani 1 1 d .
N1 N 0.01946(15) 0.14138(19) -0.09519(13) 0.0183(4) Uani 1 1 d .
C1 C 0.14612(18) 0.1787(2) -0.19146(16) 0.0184(5) Uani 1 1 d .
C2 C 0.11615(18) 0.1064(2) -0.11885(16) 0.0169(5) Uani 1 1 d .
C3 C 0.17273(18) -0.0204(2) -0.06873(16) 0.0182(5) Uani 1 1 d .
C4 C 0.26514(19) -0.0757(2) -0.09217(17) 0.0206(5) Uani 1 1 d .
C5 C 0.29314(19) 0.0002(2) -0.16271(16) 0.0214(5) Uani 1 1 d .
H5A H 0.3564 -0.0358 -0.1771 0.026 Uiso 1 1 calc R
C6 C 0.23770(18) 0.1247(2) -0.21507(16) 0.0191(5) Uani 1 1 d .
C7 C 0.0060(2) 0.3899(3) -0.16505(18) 0.0299(6) Uani 1 1 d .
H7A H 0.0673 0.4445 -0.1167 0.036 Uiso 1 1 calc R
H7B H -0.0561 0.4613 -0.1931 0.036 Uiso 1 1 calc R
C8 C -0.0335(2) 0.2656(3) -0.11749(16) 0.0251(5) Uani 1 1 d .
H8A H -0.1007 0.2788 -0.1031 0.030 Uiso 1 1 calc R
C9 C 0.3280(2) -0.2155(3) -0.04270(18) 0.0257(5) Uani 1 1 d .
C10 C 0.3762(2) -0.1891(3) 0.06575(18) 0.0355(6) Uani 1 1 d .
H10A H 0.4281 -0.1042 0.0788 0.053 Uiso 1 1 calc R
H10B H 0.4161 -0.2791 0.0972 0.053 Uiso 1 1 calc R
H10C H 0.3151 -0.1672 0.0907 0.053 Uiso 1 1 calc R
C11 C 0.2473(2) -0.3497(3) -0.0644(2) 0.0329(6) Uani 1 1 d .
H11A H 0.1876 -0.3313 -0.0372 0.049 Uiso 1 1 calc R
H11B H 0.2884 -0.4405 -0.0357 0.049 Uiso 1 1 calc R
H11C H 0.2144 -0.3628 -0.1340 0.049 Uiso 1 1 calc R
C12 C 0.4250(2) -0.2555(3) -0.0780(2) 0.0436(8) Uani 1 1 d .
H12A H 0.4797 -0.1736 -0.0627 0.065 Uiso 1 1 calc R
H12B H 0.3965 -0.2710 -0.1477 0.065 Uiso 1 1 calc R
H12C H 0.4611 -0.3475 -0.0463 0.065 Uiso 1 1 calc R
C13 C 0.2775(2) 0.1934(3) -0.29404(17) 0.0254(5) Uani 1 1 d .
C14 C 0.1843(2) 0.1834(3) -0.39204(17) 0.0355(6) Uani 1 1 d .
H14A H 0.1651 0.0780 -0.4080 0.053 Uiso 1 1 calc R
H14B H 0.2104 0.2285 -0.4413 0.053 Uiso 1 1 calc R
H14C H 0.1180 0.2373 -0.3893 0.053 Uiso 1 1 calc R
C15 C 0.3772(2) 0.1089(3) -0.30585(19) 0.0361(7) Uani 1 1 d .
H15A H 0.3570 0.0034 -0.3204 0.054 Uiso 1 1 calc R
H15B H 0.4411 0.1156 -0.2462 0.054 Uiso 1 1 calc R
H15C H 0.3974 0.1534 -0.3585 0.054 Uiso 1 1 calc R
C16 C 0.3138(2) 0.3569(3) -0.2700(2) 0.0407(7) Uani 1 1 d .
H16A H 0.3734 0.3613 -0.2075 0.061 Uiso 1 1 calc R
H16B H 0.2496 0.4163 -0.2677 0.061 Uiso 1 1 calc R
H16C H 0.3415 0.3976 -0.3195 0.061 Uiso 1 1 calc R

loop_
_atom_site_aniso_label
_atom_site_aniso_U_11
_atom_site_aniso_U_22
_atom_site_aniso_U_33
_atom_site_aniso_U_23
_atom_site_aniso_U_13
_atom_site_aniso_U_12
Cu1 0.0207(2) 0.02114(19) 0.0190(2) 0.00395(17) 0.01234(18) 0.00378(17)
S1 0.0319(3) 0.0316(3) 0.0259(3) 0.0127(3) 0.0149(3) 0.0096(3)
O1 0.0237(9) 0.0237(8) 0.0220(9) 0.0075(7) 0.0143(7) 0.0066(7)
N1 0.0200(10) 0.0204(9) 0.0160(9) 0.0000(8) 0.0078(8) 0.0011(8)
C1 0.0209(11) 0.0171(10) 0.0167(11) 0.0011(9) 0.0054(9) -0.0009(9)
C2 0.0170(11) 0.0169(11) 0.0178(11) -0.0016(9) 0.0071(9) -0.0009(9)
C3 0.0189(11) 0.0207(11) 0.0166(11) 0.0002(9) 0.0080(9) -0.0005(9)
C4 0.0212(12) 0.0207(11) 0.0229(13) 0.0007(10) 0.0112(10) 0.0004(10)
C5 0.0194(11) 0.0251(11) 0.0230(12) -0.0016(11) 0.0115(9) -0.0009(10)
C6 0.0202(11) 0.0226(11) 0.0166(11) 0.0003(10) 0.0089(10) -0.0031(9)
C7 0.0386(15) 0.0234(11) 0.0351(15) 0.0089(11) 0.0222(13) 0.0080(12)
C8 0.0243(13) 0.0314(13) 0.0217(12) 0.0052(11) 0.0102(10) 0.0057(11)
C9 0.0255(13) 0.0245(12) 0.0317(14) 0.0068(11) 0.0156(11) 0.0064(11)
C10 0.0303(15) 0.0348(14) 0.0386(16) 0.0127(12) 0.0076(12) 0.0074(12)
C11 0.0399(16) 0.0222(12) 0.0415(16) 0.0034(12) 0.0200(13) 0.0051(12)
C12 0.0406(17) 0.0383(15) 0.065(2) 0.0208(15) 0.0349(16) 0.0198(13)
C13 0.0267(13) 0.0293(13) 0.0247(13) 0.0045(11) 0.0144(11) -0.0009(11)
C14 0.0385(16) 0.0524(17) 0.0200(13) 0.0082(13) 0.0156(12) 0.0038(13)
C15 0.0361(16) 0.0478(16) 0.0345(16) 0.0106(13) 0.0253(13) 0.0034(13)
C16 0.0453(18) 0.0341(15) 0.0500(19) 0.0068(14) 0.0255(15) -0.0115(13)

loop_
_atom_type_symbol
_atom_type_description
_atom_type_scat_dispersion_real
_atom_type_scat_dispersion_imag
_atom_type_scat_source
C C 0.0033 0.0016 'International Tables Vol C Tables 4.2.6.8 and 6.1.1.4'
H H 0.0000 0.0000 'International Tables Vol C Tables 4.2.6.8 and 6.1.1.4'
N N 0.0061 0.0033 'International Tables Vol C Tables 4.2.6.8 and 6.1.1.4'
O O 0.0106 0.0060 'International Tables Vol C Tables 4.2.6.8 and 6.1.1.4'
S S 0.1246 0.1234 'International Tables Vol C Tables 4.2.6.8 and 6.1.1.4'
Cu Cu 0.3201 1.2651 'International Tables Vol C Tables 4.2.6.8 and 6.1.1.4'

loop_
_geom_angle_atom_site_label_1
_geom_angle_atom_site_label_2
_geom_angle_atom_site_label_3
_geom_angle
_geom_angle_site_symmetry_1
_geom_angle_site_symmetry_3
O1 Cu1 O1 180.0 3 .
O1 Cu1 N1 84.22(7) 3 3
O1 Cu1 N1 95.79(7) . 3
O1 Cu1 N1 95.79(7) 3 .
O1 Cu1 N1 84.21(7) . .
N1 Cu1 N1 180.0 3 .
C1 S1 C7 98.73(11) . .
C3 O1 Cu1 113.45(13) . .
C8 N1 C2 123.33(19) . .
C8 N1 Cu1 124.09(15) . .
C2 N1 Cu1 111.07(13) . .
C6 C1 C2 119.1(2) . .
C6 C1 S1 123.16(16) . .
C2 C1 S1 117.32(16) . .
C1 C2 C3 123.30(19) . .
C1 C2 N1 124.16(19) . .
C3 C2 N1 112.18(18) . .
O1 C3 C2 118.82(19) . .
O1 C3 C4 123.23(19) . .
C2 C3 C4 117.93(19) . .
C5 C4 C3 117.0(2) . .
C5 C4 C9 122.4(2) . .
C3 C4 C9 120.58(19) . .
C4 C5 C6 126.6(2) . .
C4 C5 H5A 116.7 . .
C6 C5 H5A 116.7 . .
C1 C6 C5 116.04(19) . .
C1 C6 C13 123.8(2) . .
C5 C6 C13 120.17(19) . .
C8 C7 S1 111.17(16) . .
C8 C7 H7A 109.4 . .
S1 C7 H7A 109.4 . .
C8 C7 H7B 109.4 . .
S1 C7 H7B 109.4 . .
H7A C7 H7B 108.0 . .
N1 C8 C7 122.5(2) . .
N1 C8 H8A 118.7 . .
C7 C8 H8A 118.7 . .
C12 C9 C4 112.16(19) . .
C12 C9 C10 107.9(2) . .
C4 C9 C10 109.75(19) . .
C12 C9 C11 107.5(2) . .
C4 C9 C11 109.4(2) . .
C10 C9 C11 110.1(2) . .
C9 C10 H10A 109.5 . .
C9 C10 H10B 109.5 . .
H10A C10 H10B 109.5 . .
C9 C10 H10C 109.5 . .
H10A C10 H10C 109.5 . .
H10B C10 H10C 109.5 . .
C9 C11 H11A 109.5 . .
C9 C11 H11B 109.5 . .
H11A C11 H11B 109.5 . .
C9 C11 H11C 109.5 . .
H11A C11 H11C 109.5 . .
H11B C11 H11C 109.5 . .
C9 C12 H12A 109.5 . .
C9 C12 H12B 109.5 . .
H12A C12 H12B 109.5 . .
C9 C12 H12C 109.5 . .
H12A C12 H12C 109.5 . .
H12B C12 H12C 109.5 . .
C15 C13 C14 105.6(2) . .
C15 C13 C16 107.5(2) . .
C14 C13 C16 110.5(2) . .
C15 C13 C6 112.30(19) . .
C14 C13 C6 110.37(19) . .
C16 C13 C6 110.51(19) . .
C13 C14 H14A 109.5 . .
C13 C14 H14B 109.5 . .
H14A C14 H14B 109.5 . .
C13 C14 H14C 109.5 . .
H14A C14 H14C 109.5 . .
H14B C14 H14C 109.5 . .
C13 C15 H15A 109.5 . .
C13 C15 H15B 109.5 . .
H15A C15 H15B 109.5 . .
C13 C15 H15C 109.5 . .
H15A C15 H15C 109.5 . .
H15B C15 H15C 109.5 . .
C13 C16 H16A 109.5 . .
C13 C16 H16B 109.5 . .
H16A C16 H16B 109.5 . .
C13 C16 H16C 109.5 . .
H16A C16 H16C 109.5 . .
H16B C16 H16C 109.5 . .

loop_
_geom_bond_atom_site_label_1
_geom_bond_atom_site_label_2
_geom_bond_distance
_geom_bond_site_symmetry_2
Cu1 O1 1.8936(14) 3
Cu1 O1 1.8937(14) .
Cu1 N1 1.9640(17) 3
Cu1 N1 1.9641(17) .
S1 C1 1.771(2) .
S1 C7 1.791(2) .
O1 C3 1.320(2) .
N1 C8 1.281(3) .
N1 C2 1.415(3) .
C1 C6 1.402(3) .
C1 C2 1.407(3) .
C2 C3 1.411(3) .
C3 C4 1.414(3) .
C4 C5 1.383(3) .
C4 C9 1.528(3) .
C5 C6 1.402(3) .
C5 H5A 0.9500 .
C6 C13 1.542(3) .
C7 C8 1.486(3) .
C7 H7A 0.9900 .
C7 H7B 0.9900 .
C8 H8A 0.9500 .
C9 C12 1.528(3) .
C9 C10 1.531(3) .
C9 C11 1.537(3) .
C10 H10A 0.9800 .
C10 H10B 0.9800 .
C10 H10C 0.9800 .
C11 H11A 0.9800 .
C11 H11B 0.9800 .
C11 H11C 0.9800 .
C12 H12A 0.9800 .
C12 H12B 0.9800 .
C12 H12C 0.9800 .
C13 C15 1.529(3) .
C13 C14 1.536(3) .
C13 C16 1.536(3) .
C14 H14A 0.9800 .
C14 H14B 0.9800 .
C14 H14C 0.9800 .
C15 H15A 0.9800 .
C15 H15B 0.9800 .
C15 H15C 0.9800 .
C16 H16A 0.9800 .
C16 H16B 0.9800 .
C16 H16C 0.9800 .

loop_
_geom_torsion_atom_site_label_1
_geom_torsion_atom_site_label_2
_geom_torsion_atom_site_label_3
_geom_torsion_atom_site_label_4
_geom_torsion
_geom_torsion_site_symmetry_1
O1 Cu1 O1 C3 0(2) 3
N1 Cu1 O1 C3 175.66(14) 3
N1 Cu1 O1 C3 -4.33(14) .
O1 Cu1 N1 C8 15.76(19) 3
O1 Cu1 N1 C8 -164.24(19) .
N1 Cu1 N1 C8 149(2) 3
O1 Cu1 N1 C2 -177.89(14) 3
O1 Cu1 N1 C2 2.11(14) .
N1 Cu1 N1 C2 -44(2) 3
C7 S1 C1 C6 -155.3(2) .
C7 S1 C1 C2 32.06(19) .
C6 C1 C2 C3 -1.0(3) .
S1 C1 C2 C3 171.94(18) .
C6 C1 C2 N1 -173.68(19) .
S1 C1 C2 N1 -0.7(3) .
C8 N1 C2 C1 -19.8(3) .
Cu1 N1 C2 C1 173.71(17) .
C8 N1 C2 C3 166.8(2) .
Cu1 N1 C2 C3 0.3(2) .
Cu1 O1 C3 C2 5.9(3) .
Cu1 O1 C3 C4 -172.48(17) .
C1 C2 C3 O1 -177.54(19) .
N1 C2 C3 O1 -4.1(3) .
C1 C2 C3 C4 0.9(3) .
N1 C2 C3 C4 174.39(19) .
O1 C3 C4 C5 178.7(2) .
C2 C3 C4 C5 0.3(3) .
O1 C3 C4 C9 0.2(3) .
C2 C3 C4 C9 -178.2(2) .
C3 C4 C5 C6 -1.5(4) .
C9 C4 C5 C6 176.9(2) .
C2 C1 C6 C5 -0.1(3) .
S1 C1 C6 C5 -172.64(16) .
C2 C1 C6 C13 179.2(2) .
S1 C1 C6 C13 6.7(3) .
C4 C5 C6 C1 1.4(3) .
C4 C5 C6 C13 -178.0(2) .
C1 S1 C7 C8 -50.1(2) .
C2 N1 C8 C7 -4.2(4) .
Cu1 N1 C8 C7 160.53(18) .
S1 C7 C8 N1 42.3(3) .
C5 C4 C9 C12 1.9(3) .
C3 C4 C9 C12 -179.7(2) .
C5 C4 C9 C10 121.8(2) .
C3 C4 C9 C10 -59.9(3) .
C5 C4 C9 C11 -117.3(2) .
C3 C4 C9 C11 61.1(3) .
C1 C6 C13 C15 -178.4(2) .
C5 C6 C13 C15 0.9(3) .
C1 C6 C13 C14 -60.9(3) .
C5 C6 C13 C14 118.4(2) .
C1 C6 C13 C16 61.6(3) .
C5 C6 C13 C16 -119.0(2) .
